data_4338306
loop_
_publ_author_name
'Gao, Feng'
'Zhu, Fei-Fei'
'Wang, Xing-Yong'
'Xu, Yan'
'Wang, Xin-Ping'
'Zuo, Jing-Lin'

_publ_section_title
;
 Stabilizing radical cation and dication of a tetrathiafulvalene
 derivative by a weakly coordinating anion.
;
_journal_issue 10
_journal_name_full 'Inorganic chemistry'
_journal_page_first 5321
_journal_page_last 5327
_journal_paper_doi 10.1021/ic5006117
_journal_volume 53
_journal_year 2014
_chemical_formula_sum 'C21 H6 Al F36 O4 S4'
_chemical_formula_weight 1161.48
_chemical_name_systematic
; 
 ? 
;
_space_group_IT_number 61
_symmetry_cell_setting orthorhombic
_symmetry_space_group_name_Hall '-P 2ac 2ab'
_symmetry_space_group_name_H-M 'P b c a'
_atom_sites_solution_hydrogens geom
_atom_sites_solution_primary direct
_atom_sites_solution_secondary difmap
_audit_creation_method SHELXL-97
_cell_angle_alpha 90.00
_cell_angle_beta 90.00
_cell_angle_gamma 90.00
_cell_formula_units_Z 8
_cell_length_a 19.443(2)
_cell_length_b 17.8404(19)
_cell_length_c 21.047(2)
_cell_measurement_reflns_used 9341
_cell_measurement_temperature 123(2)
_cell_measurement_theta_max 27.43
_cell_measurement_theta_min 2.39
_cell_volume 7300.6(13)
_computing_cell_refinement 'Bruker SMART'
_computing_data_collection 'Bruker SMART'
_computing_data_reduction 'Bruker SAINT'
_computing_molecular_graphics 'Bruker SHELXTL'
_computing_publication_material 'Bruker SHELXTL'
_computing_structure_refinement 'Bruker SHELXTL'
_computing_structure_solution 'Bruker SHELXTL'
_diffrn_ambient_temperature 123(2)
_diffrn_measured_fraction_theta_full 0.998
_diffrn_measured_fraction_theta_max 0.998
_diffrn_measurement_device_type 'Bruker APEX DUO CCD'
_diffrn_measurement_method '\f and \w scans'
_diffrn_radiation_monochromator graphite
_diffrn_radiation_source 'fine-focus sealed tube'
_diffrn_radiation_type MoK\a
_diffrn_radiation_wavelength 0.71073
_diffrn_reflns_av_R_equivalents 0.0369
_diffrn_reflns_av_sigmaI/netI 0.0225
_diffrn_reflns_limit_h_max 23
_diffrn_reflns_limit_h_min -23
_diffrn_reflns_limit_k_max 22
_diffrn_reflns_limit_k_min -22
_diffrn_reflns_limit_l_max 16
_diffrn_reflns_limit_l_min -25
_diffrn_reflns_number 50389
_diffrn_reflns_theta_full 26.00
_diffrn_reflns_theta_max 26.00
_diffrn_reflns_theta_min 2.09
_exptl_absorpt_coefficient_mu 0.503
_exptl_absorpt_correction_T_max 0.8847
_exptl_absorpt_correction_T_min 0.8721
_exptl_absorpt_correction_type multi-scan
_exptl_absorpt_process_details 'SADABS; Bruker, 2000'
_exptl_crystal_colour blue-green
_exptl_crystal_density_diffrn 2.113
_exptl_crystal_density_method 'not measured'
_exptl_crystal_description block
_exptl_crystal_F_000 4520
_exptl_crystal_size_max 0.28
_exptl_crystal_size_mid 0.26
_exptl_crystal_size_min 0.25
_refine_diff_density_max 0.898
_refine_diff_density_min -0.526
_refine_diff_density_rms 0.066
_refine_ls_extinction_method none
_refine_ls_goodness_of_fit_ref 1.026
_refine_ls_hydrogen_treatment constr
_refine_ls_matrix_type full
_refine_ls_number_parameters 624
_refine_ls_number_reflns 7155
_refine_ls_number_restraints 6
_refine_ls_restrained_S_all 1.026
_refine_ls_R_factor_all 0.0420
_refine_ls_R_factor_gt 0.0352
_refine_ls_shift/su_max 0.005
_refine_ls_shift/su_mean 0.000
_refine_ls_structure_factor_coef Fsqd
_refine_ls_weighting_details 'calc w=1/[\s^2^(Fo^2^)+(0.0432P)^2^+10.4509P] where P=(Fo^2^+2Fc^2^)/3'
_refine_ls_weighting_scheme calc
_refine_ls_wR_factor_gt 0.0880
_refine_ls_wR_factor_ref 0.0941
_reflns_number_gt 6173
_reflns_number_total 7155
_reflns_threshold_expression >2sigma(I)
_cod_data_source_file ic5006117_si_002.cif
_cod_data_source_block 1_dication
_cod_depositor_comments
;
The following automatic conversions were performed:

'_symmetry_cell_setting' value 'Orthorhombic' changed to
'orthorhombic' according to
/usr/data/users/saulius/crontab/automatic-downloads/rss-feeds/ACS/lib/dictionaries/cif_core.dic
dictionary named 'cif_core.dic' version 2.4.2 from 2011-04-26.

Automatic conversion script
Id: cif_fix_values 2281 2013-09-26 08:29:07Z andrius 

 Adding full bibliography for 4338304--4338306.cif.
;
_cod_original_sg_symbol_H-M Pbca
_cod_database_code 4338306

loop_
_symmetry_equiv_pos_as_xyz
'x, y, z'
'-x+1/2, -y, z+1/2'
'-x, y+1/2, -z+1/2'
'x+1/2, -y+1/2, -z'
'-x, -y, -z'
'x-1/2, y, -z-1/2'
'x, -y-1/2, z-1/2'
'-x-1/2, y-1/2, z'

loop_
_atom_site_label
_atom_site_type_symbol
_atom_site_fract_x
_atom_site_fract_y
_atom_site_fract_z
_atom_site_U_iso_or_equiv
_atom_site_adp_type
_atom_site_occupancy
_atom_site_symmetry_multiplicity
_atom_site_calc_flag
_atom_site_refinement_flags
_atom_site_disorder_assembly
_atom_site_disorder_group
Al1 Al 0.11459(3) 0.08126(3) 0.66673(3) 0.01370(13) Uani 1 1 d . . .
C1 C 0.20526(18) 0.88355(17) -0.13010(15) 0.0465(8) Uani 1 1 d . . .
H1A H 0.1679 0.8904 -0.1608 0.070 Uiso 1 1 calc R . .
H1B H 0.2454 0.8622 -0.1517 0.070 Uiso 1 1 calc R . .
H1C H 0.2176 0.9321 -0.1115 0.070 Uiso 1 1 calc R . .
C2 C 0.11586(11) 0.87330(11) -0.02990(11) 0.0177(4) Uani 1 1 d . . .
C3 C 0.09315(10) 0.85295(11) 0.03050(10) 0.0159(4) Uani 1 1 d . . .
C4 C 0.08166(13) 0.77671(14) 0.14291(12) 0.0277(5) Uani 1 1 d . . .
H4A H 0.0878 0.8243 0.1655 0.041 Uiso 1 1 calc R . .
H4B H 0.0982 0.7354 0.1695 0.041 Uiso 1 1 calc R . .
H4C H 0.0328 0.7693 0.1335 0.041 Uiso 1 1 calc R . .
C5 C 0.02347(10) 0.96926(11) 0.00000(10) 0.0160(4) Uani 1 1 d . . .
C6 C 0.08040(11) 0.19971(12) 0.57420(11) 0.0185(4) Uani 1 1 d . . .
C7 C 0.15140(12) 0.20623(13) 0.54082(12) 0.0244(5) Uani 1 1 d . . .
C8 C 0.02315(12) 0.19325(13) 0.52299(12) 0.0258(5) Uani 1 1 d . . .
C9 C 0.06779(13) 0.27112(13) 0.61507(12) 0.0265(5) Uani 1 1 d . . .
C10 C -0.01243(11) 0.00054(13) 0.70108(11) 0.0198(5) Uani 1 1 d . . .
C11 C -0.05397(16) 0.07365(19) 0.71352(18) 0.0311(7) Uani 0.80 1 d P A 1
C12 C -0.01517(16) -0.0490(2) 0.76211(16) 0.0332(7) Uani 0.80 1 d P A 1
C13 C -0.04550(17) -0.04220(19) 0.64517(16) 0.0319(7) Uani 0.80 1 d P A 1
C13' C -0.0593(6) 0.0205(8) 0.6407(7) 0.033(3) Uani 0.20 1 d P A 2
C12' C -0.0196(6) -0.0865(8) 0.7112(7) 0.033(3) Uani 0.20 1 d PU A 2
C11' C -0.0364(7) 0.0451(8) 0.7576(8) 0.040(3) Uani 0.20 1 d P A 2
C14 C 0.13836(14) 0.20284(15) 0.82593(13) 0.0335(6) Uani 1 1 d . . .
C15 C 0.17911(11) 0.15253(12) 0.77944(10) 0.0185(4) Uani 1 1 d . . .
C16 C 0.19888(14) 0.07849(15) 0.81309(13) 0.0322(6) Uani 1 1 d . . .
C17 C 0.24600(13) 0.19393(15) 0.75940(12) 0.0292(5) Uani 1 1 d . . .
C18 C 0.21027(11) -0.02797(12) 0.60978(11) 0.0192(4) Uani 1 1 d . . .
C19 C 0.15880(14) -0.05700(13) 0.55858(12) 0.0280(5) Uani 1 1 d . . .
C20 C 0.27838(14) -0.00469(14) 0.57705(15) 0.0349(6) Uani 1 1 d . . .
C21 C 0.22530(12) -0.09242(13) 0.65756(12) 0.0251(5) Uani 1 1 d . . .
F1 F 0.02047(8) 0.12536(8) 0.49874(7) 0.0373(4) Uani 1 1 d . . .
F2 F 0.03270(8) 0.24173(9) 0.47474(7) 0.0353(4) Uani 1 1 d . . .
F3 F -0.03832(7) 0.20825(9) 0.54838(7) 0.0343(3) Uani 1 1 d . . .
F4 F 0.16332(8) 0.27467(8) 0.51746(8) 0.0351(4) Uani 1 1 d . . .
F5 F 0.15604(8) 0.15792(8) 0.49270(7) 0.0347(4) Uani 1 1 d . . .
F6 F 0.20140(7) 0.19045(8) 0.58157(7) 0.0321(3) Uani 1 1 d . . .
F7 F 0.05015(8) 0.33071(8) 0.57937(8) 0.0381(4) Uani 1 1 d . . .
F8 F 0.01762(8) 0.25980(9) 0.65655(8) 0.0377(4) Uani 1 1 d . . .
F9 F 0.12375(8) 0.28948(8) 0.64763(7) 0.0343(3) Uani 1 1 d . . .
F10 F 0.12890(9) -0.00020(8) 0.52942(8) 0.0403(4) Uani 1 1 d . . .
F11 F 0.18949(9) -0.09954(9) 0.51476(7) 0.0398(4) Uani 1 1 d . . .
F12 F 0.10945(7) -0.09818(8) 0.58564(8) 0.0330(3) Uani 1 1 d . . .
F13 F 0.26492(10) 0.03646(9) 0.52529(9) 0.0494(5) Uani 1 1 d . . .
F14 F 0.31681(8) -0.06302(9) 0.55853(9) 0.0456(5) Uani 1 1 d . . .
F15 F 0.31685(8) 0.03722(9) 0.61521(9) 0.0431(4) Uani 1 1 d . . .
F16 F 0.23359(7) -0.15832(7) 0.62847(7) 0.0286(3) Uani 1 1 d . . .
F17 F 0.28216(8) -0.07850(8) 0.69099(8) 0.0365(4) Uani 1 1 d . . .
F18 F 0.17450(8) -0.09969(8) 0.69898(7) 0.0308(3) Uani 1 1 d . . .
F19 F 0.27230(8) 0.16437(10) 0.70747(7) 0.0405(4) Uani 1 1 d . . .
F20 F 0.23228(9) 0.26607(9) 0.74701(8) 0.0449(4) Uani 1 1 d . . .
F21 F 0.29401(8) 0.19295(10) 0.80461(8) 0.0396(4) Uani 1 1 d . . .
F22 F 0.24840(9) 0.04250(9) 0.78212(9) 0.0439(4) Uani 1 1 d . . .
F23 F 0.21939(10) 0.08814(10) 0.87290(8) 0.0459(4) Uani 1 1 d . . .
F24 F 0.14453(9) 0.03268(9) 0.81433(8) 0.0430(4) Uani 1 1 d . . .
F25 F 0.10445(9) 0.25584(9) 0.79618(8) 0.0468(4) Uani 1 1 d . . .
F26 F 0.09137(9) 0.16185(11) 0.85742(8) 0.0487(5) Uani 1 1 d . . .
F27 F 0.17848(9) 0.23549(10) 0.86975(8) 0.0448(4) Uani 1 1 d . . .
F28 F 0.03288(9) -0.10205(10) 0.75939(10) 0.0534(5) Uani 1 1 d . . .
F29 F -0.07555(9) -0.08587(12) 0.76658(12) 0.0683(7) Uani 1 1 d . . .
F30 F -0.00470(10) -0.00349(13) 0.81345(8) 0.0584(5) Uani 1 1 d . . .
F31 F -0.10962(8) 0.05955(10) 0.75101(10) 0.0514(5) Uani 1 1 d . . .
F32 F -0.07285(9) 0.10431(10) 0.65663(10) 0.0536(5) Uani 1 1 d . . .
F33 F -0.01549(8) 0.12182(9) 0.74615(9) 0.0479(5) Uani 1 1 d . . .
F34 F -0.02246(9) -0.11493(9) 0.64615(10) 0.0510(5) Uani 1 1 d . . .
F35 F -0.02892(9) -0.00832(11) 0.59001(7) 0.0456(4) Uani 1 1 d . . .
F36 F -0.11497(9) -0.03988(14) 0.64865(10) 0.0646(6) Uani 1 1 d . . .
O1 O 0.13963(8) 0.13998(8) 0.72792(7) 0.0207(3) Uani 1 1 d . . .
O2 O 0.05416(7) 0.01480(8) 0.68801(8) 0.0191(3) Uani 1 1 d . A .
O3 O 0.07689(8) 0.13746(8) 0.61023(7) 0.0192(3) Uani 1 1 d . . .
O4 O 0.18614(8) 0.03258(8) 0.64096(8) 0.0193(3) Uani 1 1 d . . .
S1 S 0.07788(3) 0.95134(3) -0.06141(3) 0.01926(12) Uani 1 1 d . . .
S2 S 0.02920(3) 0.90768(3) 0.06161(3) 0.01743(12) Uani 1 1 d . . .
S3 S 0.17758(3) 0.82098(3) -0.06828(3) 0.02419(14) Uani 1 1 d . . .
S4 S 0.12966(3) 0.77875(3) 0.07001(3) 0.01963(12) Uani 1 1 d . . .

loop_
_atom_site_aniso_label
_atom_site_aniso_U_11
_atom_site_aniso_U_22
_atom_site_aniso_U_33
_atom_site_aniso_U_23
_atom_site_aniso_U_13
_atom_site_aniso_U_12
Al1 0.0141(3) 0.0125(3) 0.0145(3) 0.0000(2) -0.0001(2) -0.0001(2)
C1 0.065(2) 0.0347(15) 0.0394(16) 0.0110(13) 0.0285(15) 0.0190(14)
C2 0.0182(10) 0.0135(10) 0.0214(11) -0.0016(8) -0.0003(9) 0.0017(8)
C3 0.0152(10) 0.0120(9) 0.0206(11) -0.0031(8) -0.0024(8) 0.0007(7)
C4 0.0306(13) 0.0313(13) 0.0210(12) 0.0045(10) 0.0002(10) 0.0080(10)
C5 0.0151(10) 0.0152(10) 0.0176(10) 0.0000(8) -0.0001(8) -0.0004(8)
C6 0.0202(11) 0.0158(10) 0.0193(11) 0.0014(8) -0.0021(9) 0.0033(8)
C7 0.0248(12) 0.0213(11) 0.0272(13) 0.0058(9) 0.0009(10) 0.0017(9)
C8 0.0270(12) 0.0258(12) 0.0247(12) 0.0017(10) -0.0072(10) 0.0037(9)
C9 0.0300(13) 0.0186(11) 0.0309(13) -0.0019(10) -0.0006(10) 0.0040(9)
C10 0.0161(10) 0.0216(11) 0.0216(11) -0.0021(9) 0.0018(9) -0.0026(8)
C11 0.0227(16) 0.0326(17) 0.038(2) -0.0082(16) 0.0083(14) -0.0017(13)
C12 0.0241(16) 0.0430(19) 0.0326(18) 0.0099(15) 0.0058(13) -0.0054(14)
C13 0.0289(17) 0.0337(19) 0.0330(18) -0.0060(14) -0.0009(14) -0.0073(14)
C13' 0.013(5) 0.051(9) 0.036(7) -0.006(6) -0.002(5) -0.007(5)
C12' 0.021(5) 0.035(6) 0.044(7) 0.011(5) 0.012(5) -0.012(5)
C11' 0.031(7) 0.041(8) 0.047(9) -0.013(7) 0.018(7) -0.005(6)
C14 0.0368(14) 0.0377(15) 0.0260(13) -0.0085(11) 0.0025(11) -0.0035(11)
C15 0.0204(11) 0.0197(11) 0.0155(10) 0.0004(8) -0.0019(8) -0.0047(8)
C16 0.0350(14) 0.0308(13) 0.0306(14) 0.0072(11) -0.0075(11) -0.0057(11)
C17 0.0286(13) 0.0363(14) 0.0226(12) 0.0038(11) -0.0023(10) -0.0099(11)
C18 0.0187(11) 0.0141(10) 0.0249(12) 0.0013(9) 0.0035(9) 0.0015(8)
C19 0.0366(14) 0.0214(12) 0.0258(13) -0.0023(10) -0.0003(11) 0.0054(10)
C20 0.0293(13) 0.0244(13) 0.0510(17) 0.0026(12) 0.0165(12) 0.0039(10)
C21 0.0230(12) 0.0202(11) 0.0321(13) 0.0009(10) 0.0001(10) 0.0007(9)
F1 0.0478(10) 0.0315(8) 0.0325(8) -0.0071(7) -0.0161(7) -0.0013(7)
F2 0.0397(8) 0.0409(9) 0.0253(8) 0.0124(7) -0.0073(7) 0.0074(7)
F3 0.0204(7) 0.0439(9) 0.0386(9) 0.0076(7) -0.0065(6) 0.0056(6)
F4 0.0380(8) 0.0262(7) 0.0411(9) 0.0141(7) 0.0066(7) -0.0032(6)
F5 0.0387(8) 0.0337(8) 0.0317(8) -0.0027(6) 0.0121(7) 0.0052(7)
F6 0.0190(7) 0.0357(8) 0.0414(9) 0.0099(7) -0.0017(6) 0.0008(6)
F7 0.0464(9) 0.0180(7) 0.0498(10) 0.0022(7) -0.0054(8) 0.0107(6)
F8 0.0405(9) 0.0331(8) 0.0394(9) -0.0117(7) 0.0129(7) 0.0034(7)
F9 0.0406(9) 0.0258(7) 0.0365(9) -0.0075(6) -0.0095(7) -0.0043(6)
F10 0.0567(10) 0.0291(8) 0.0349(9) 0.0011(7) -0.0183(8) 0.0116(7)
F11 0.0576(10) 0.0345(8) 0.0273(8) -0.0116(7) 0.0038(7) 0.0081(7)
F12 0.0271(7) 0.0279(7) 0.0439(9) -0.0095(7) -0.0022(7) -0.0044(6)
F13 0.0594(11) 0.0371(9) 0.0518(11) 0.0191(8) 0.0304(9) 0.0058(8)
F14 0.0358(9) 0.0302(8) 0.0708(12) -0.0002(8) 0.0298(8) 0.0090(7)
F15 0.0210(7) 0.0311(8) 0.0771(13) -0.0032(8) 0.0112(8) -0.0078(6)
F16 0.0337(8) 0.0144(6) 0.0378(8) 0.0006(6) -0.0017(6) 0.0052(5)
F17 0.0315(8) 0.0311(8) 0.0470(10) -0.0011(7) -0.0155(7) 0.0048(6)
F18 0.0353(8) 0.0275(7) 0.0294(8) 0.0094(6) 0.0078(6) 0.0026(6)
F19 0.0295(8) 0.0631(11) 0.0290(8) -0.0022(8) 0.0095(6) -0.0106(7)
F20 0.0582(11) 0.0312(8) 0.0452(10) 0.0125(7) -0.0073(8) -0.0199(8)
F21 0.0275(8) 0.0534(10) 0.0380(9) -0.0001(8) -0.0102(7) -0.0157(7)
F22 0.0405(9) 0.0387(9) 0.0526(10) 0.0013(8) -0.0089(8) 0.0133(7)
F23 0.0620(11) 0.0487(10) 0.0271(8) 0.0131(7) -0.0174(8) -0.0096(8)
F24 0.0451(9) 0.0316(8) 0.0524(11) 0.0174(8) -0.0112(8) -0.0155(7)
F25 0.0596(11) 0.0383(9) 0.0426(10) -0.0136(8) -0.0027(8) 0.0195(8)
F26 0.0382(9) 0.0724(12) 0.0356(9) -0.0082(9) 0.0164(7) -0.0109(8)
F27 0.0553(10) 0.0523(10) 0.0267(8) -0.0210(7) -0.0007(8) -0.0126(8)
F28 0.0387(9) 0.0482(10) 0.0733(13) 0.0384(10) 0.0105(9) 0.0057(8)
F29 0.0334(10) 0.0696(13) 0.1019(17) 0.0473(13) 0.0176(10) -0.0111(9)
F30 0.0516(11) 0.1024(16) 0.0213(8) -0.0051(9) 0.0010(8) -0.0106(11)
F31 0.0256(8) 0.0595(11) 0.0691(13) -0.0242(10) 0.0230(8) -0.0044(8)
F32 0.0341(9) 0.0474(10) 0.0792(14) 0.0253(10) 0.0020(9) 0.0120(8)
F33 0.0346(9) 0.0381(9) 0.0710(12) -0.0326(9) 0.0138(8) -0.0060(7)
F34 0.0527(11) 0.0328(9) 0.0675(13) -0.0240(8) 0.0165(9) -0.0155(8)
F35 0.0488(10) 0.0655(12) 0.0223(8) -0.0071(8) -0.0049(7) -0.0046(9)
F36 0.0261(9) 0.1100(17) 0.0577(12) -0.0244(12) -0.0060(8) -0.0233(10)
O1 0.0219(8) 0.0203(8) 0.0198(8) -0.0045(6) -0.0043(6) -0.0006(6)
O2 0.0158(7) 0.0175(7) 0.0240(8) 0.0012(6) 0.0037(6) -0.0025(6)
O3 0.0189(7) 0.0178(7) 0.0208(8) 0.0037(6) -0.0021(6) 0.0017(6)
O4 0.0166(7) 0.0141(7) 0.0272(8) -0.0018(6) 0.0027(6) 0.0011(6)
S1 0.0221(3) 0.0165(3) 0.0191(3) 0.0022(2) 0.0040(2) 0.0044(2)
S2 0.0175(3) 0.0163(2) 0.0184(3) 0.0019(2) 0.0020(2) 0.00338(19)
S3 0.0271(3) 0.0190(3) 0.0265(3) 0.0003(2) 0.0078(2) 0.0078(2)
S4 0.0202(3) 0.0170(3) 0.0217(3) 0.0019(2) -0.0013(2) 0.0046(2)

loop_
_atom_type_symbol
_atom_type_description
_atom_type_scat_dispersion_real
_atom_type_scat_dispersion_imag
_atom_type_scat_source
C C 0.0033 0.0016 'International Tables Vol C Tables 4.2.6.8 and 6.1.1.4'
H H 0.0000 0.0000 'International Tables Vol C Tables 4.2.6.8 and 6.1.1.4'
O O 0.0106 0.0060 'International Tables Vol C Tables 4.2.6.8 and 6.1.1.4'
F F 0.0171 0.0103 'International Tables Vol C Tables 4.2.6.8 and 6.1.1.4'
Al Al 0.0645 0.0514 'International Tables Vol C Tables 4.2.6.8 and 6.1.1.4'
S S 0.1246 0.1234 'International Tables Vol C Tables 4.2.6.8 and 6.1.1.4'

loop_
_geom_angle_atom_site_label_1
_geom_angle_atom_site_label_2
_geom_angle_atom_site_label_3
_geom_angle
_geom_angle_site_symmetry_1
O3 Al1 O4 114.79(8) .
O3 Al1 O2 106.82(8) .
O4 Al1 O2 106.50(8) .
O3 Al1 O1 106.36(8) .
O4 Al1 O1 108.15(8) .
O2 Al1 O1 114.45(8) .
S3 C1 H1A 109.5 .
S3 C1 H1B 109.5 .
H1A C1 H1B 109.5 .
S3 C1 H1C 109.5 .
H1A C1 H1C 109.5 .
H1B C1 H1C 109.5 .
C3 C2 S1 115.41(16) .
C3 C2 S3 120.50(16) .
S1 C2 S3 124.09(13) .
C2 C3 S2 115.50(16) .
C2 C3 S4 120.78(16) .
S2 C3 S4 123.71(13) .
S4 C4 H4A 109.5 .
S4 C4 H4B 109.5 .
H4A C4 H4B 109.5 .
S4 C4 H4C 109.5 .
H4A C4 H4C 109.5 .
H4B C4 H4C 109.5 .
C5 C5 S1 122.8(2) 5_575
C5 C5 S2 122.5(2) 5_575
S1 C5 S2 114.63(12) .
O3 C6 C7 111.20(17) .
O3 C6 C8 107.05(18) .
C7 C6 C8 109.17(19) .
O3 C6 C9 110.84(19) .
C7 C6 C9 109.18(18) .
C8 C6 C9 109.34(18) .
F6 C7 F5 107.71(19) .
F6 C7 F4 107.74(19) .
F5 C7 F4 107.4(2) .
F6 C7 C6 110.06(19) .
F5 C7 C6 110.81(19) .
F4 C7 C6 112.89(19) .
F1 C8 F3 107.7(2) .
F1 C8 F2 107.7(2) .
F3 C8 F2 107.23(18) .
F1 C8 C6 111.46(19) .
F3 C8 C6 110.4(2) .
F2 C8 C6 112.13(19) .
F8 C9 F9 107.5(2) .
F8 C9 F7 107.50(19) .
F9 C9 F7 107.59(19) .
F8 C9 C6 110.83(19) .
F9 C9 C6 110.99(19) .
F7 C9 C6 112.2(2) .
O2 C10 C11' 111.0(6) .
O2 C10 C13 109.8(2) .
C11' C10 C13 137.3(6) .
O2 C10 C11 112.0(2) .
C11' C10 C11 42.6(7) .
C13 C10 C11 109.0(2) .
O2 C10 C12 107.9(2) .
C11' C10 C12 68.8(7) .
C13 C10 C12 109.5(2) .
C11 C10 C12 108.6(2) .
O2 C10 C12' 107.4(5) .
C11' C10 C12' 112.8(8) .
C13 C10 C12' 65.0(6) .
C11 C10 C12' 139.3(5) .
C12 C10 C12' 47.7(6) .
O2 C10 C13' 110.0(5) .
C11' C10 C13' 109.4(8) .
C13 C10 C13' 43.0(5) .
C11 C10 C13' 69.7(5) .
C12 C10 C13' 139.4(5) .
C12' C10 C13' 106.0(8) .
F33 C11 F31 105.5(3) .
F33 C11 F32 110.2(3) .
F31 C11 F32 111.6(3) .
F33 C11 C10 109.7(2) .
F31 C11 C10 110.8(3) .
F32 C11 C10 109.1(2) .
F28 C12 F29 105.5(3) .
F28 C12 F30 110.6(3) .
F29 C12 F30 111.4(3) .
F28 C12 C10 110.1(2) .
F29 C12 C10 111.3(3) .
F30 C12 C10 108.0(3) .
F35 C13 F36 105.8(3) .
F35 C13 F34 111.0(3) .
F36 C13 F34 110.7(3) .
F35 C13 C10 109.6(2) .
F36 C13 C10 111.1(3) .
F34 C13 C10 108.6(3) .
F35 C13' F36 97.5(9) .
F35 C13' F32 128.5(11) .
F36 C13' F32 122.1(8) .
F35 C13' C10 107.4(8) .
F36 C13' C10 99.1(8) .
F32 C13' C10 98.0(7) .
F34 C12' F28 127.6(10) .
F34 C12' C10 102.7(8) .
F28 C12' C10 102.6(8) .
F34 C12' F29 131.4(9) .
F28 C12' F29 88.3(8) .
C10 C12' F29 98.7(8) .
F33 C11' F31 95.3(10) .
F33 C11' C10 106.3(10) .
F31 C11' C10 108.7(10) .
F33 C11' F30 122.1(11) .
F31 C11' F30 123.3(10) .
C10 C11' F30 100.2(9) .
F25 C14 F27 107.9(2) .
F25 C14 F26 106.6(2) .
F27 C14 F26 107.0(2) .
F25 C14 C15 112.0(2) .
F27 C14 C15 112.9(2) .
F26 C14 C15 110.1(2) .
O1 C15 C14 108.29(19) .
O1 C15 C16 111.59(18) .
C14 C15 C16 109.5(2) .
O1 C15 C17 109.71(18) .
C14 C15 C17 108.95(19) .
C16 C15 C17 108.79(19) .
F22 C16 F23 108.0(2) .
F22 C16 F24 106.7(2) .
F23 C16 F24 107.3(2) .
F22 C16 C15 111.6(2) .
F23 C16 C15 113.4(2) .
F24 C16 C15 109.6(2) .
F19 C17 F21 108.4(2) .
F19 C17 F20 107.5(2) .
F21 C17 F20 106.9(2) .
F19 C17 C15 111.1(2) .
F21 C17 C15 112.71(19) .
F20 C17 C15 110.0(2) .
O4 C18 C20 107.40(18) .
O4 C18 C21 110.06(19) .
C20 C18 C21 108.97(19) .
O4 C18 C19 112.29(18) .
C20 C18 C19 109.3(2) .
C21 C18 C19 108.78(18) .
F10 C19 F11 108.2(2) .
F10 C19 F12 107.7(2) .
F11 C19 F12 107.6(2) .
F10 C19 C18 110.43(19) .
F11 C19 C18 112.3(2) .
F12 C19 C18 110.4(2) .
F15 C20 F13 107.1(2) .
F15 C20 F14 107.4(2) .
F13 C20 F14 107.4(2) .
F15 C20 C18 111.3(2) .
F13 C20 C18 110.0(2) .
F14 C20 C18 113.5(2) .
F18 C21 F17 106.8(2) .
F18 C21 F16 107.80(19) .
F17 C21 F16 107.81(18) .
F18 C21 C18 110.99(18) .
F17 C21 C18 111.05(19) .
F16 C21 C18 112.1(2) .
C12 F28 C12' 53.6(6) .
C12 F29 C12' 50.1(5) .
C12 F30 C11' 71.4(5) .
C11 F31 C11' 46.4(7) .
C11 F32 C13' 76.0(5) .
C11 F33 C11' 47.0(7) .
C13 F34 C12' 72.5(6) .
C13' F35 C13 51.2(7) .
C13 F36 C13' 46.5(5) .
C15 O1 Al1 149.33(15) .
C10 O2 Al1 146.66(15) .
C6 O3 Al1 148.08(15) .
C18 O4 Al1 146.71(14) .
C5 S1 C2 97.29(11) .
C5 S2 C3 97.14(10) .
C2 S3 C1 102.22(12) .
C3 S4 C4 102.39(11) .

loop_
_geom_bond_atom_site_label_1
_geom_bond_atom_site_label_2
_geom_bond_distance
_geom_bond_site_symmetry_2
Al1 O3 1.7194(16) .
Al1 O4 1.7274(16) .
Al1 O2 1.7283(15) .
Al1 O1 1.7300(16) .
C1 S3 1.797(3) .
C1 H1A 0.9800 .
C1 H1B 0.9800 .
C1 H1C 0.9800 .
C2 C3 1.394(3) .
C2 S1 1.710(2) .
C2 S3 1.722(2) .
C3 S2 1.711(2) .
C3 S4 1.717(2) .
C4 S4 1.796(2) .
C4 H4A 0.9800 .
C4 H4B 0.9800 .
C4 H4C 0.9800 .
C5 C5 1.427(4) 5_575
C5 S1 1.701(2) .
C5 S2 1.703(2) .
C6 O3 1.347(3) .
C6 C7 1.553(3) .
C6 C8 1.554(3) .
C6 C9 1.557(3) .
C7 F6 1.327(3) .
C7 F5 1.333(3) .
C7 F4 1.336(3) .
C8 F1 1.315(3) .
C8 F3 1.336(3) .
C8 F2 1.347(3) .
C9 F8 1.325(3) .
C9 F9 1.327(3) .
C9 F7 1.346(3) .
C10 O2 1.348(3) .
C10 C11' 1.505(14) .
C10 C13 1.542(4) .
C10 C11 1.556(4) .
C10 C12 1.560(4) .
C10 C12' 1.574(13) .
C10 C13' 1.604(14) .
C11 F33 1.330(4) .
C11 F31 1.363(4) .
C11 F32 1.367(4) .
C12 F28 1.331(4) .
C12 F29 1.349(4) .
C12 F30 1.367(4) .
C13 F35 1.348(4) .
C13 F36 1.353(4) .
C13 F34 1.373(4) .
C13' F35 1.323(14) .
C13' F36 1.536(13) .
C13' F32 1.555(15) .
C12' F34 1.460(15) .
C12' F28 1.465(15) .
C12' F29 1.595(13) .
C11' F33 1.447(15) .
C11' F31 1.453(15) .
C11' F30 1.586(18) .
C14 F25 1.312(3) .
C14 F27 1.341(3) .
C14 F26 1.345(3) .
C14 C15 1.546(3) .
C15 O1 1.347(3) .
C15 C16 1.547(3) .
C15 C17 1.554(3) .
C16 F22 1.328(3) .
C16 F23 1.332(3) .
C16 F24 1.336(3) .
C17 F19 1.317(3) .
C17 F21 1.333(3) .
C17 F20 1.340(3) .
C18 O4 1.348(3) .
C18 C20 1.549(3) .
C18 C21 1.555(3) .
C18 C19 1.559(3) .
C19 F10 1.320(3) .
C19 F11 1.335(3) .
C19 F12 1.336(3) .
C20 F15 1.328(3) .
C20 F13 1.339(3) .
C20 F14 1.339(3) .
C21 F18 1.324(3) .
C21 F17 1.334(3) .
C21 F16 1.335(3) .

loop_
_geom_torsion_atom_site_label_1
_geom_torsion_atom_site_label_2
_geom_torsion_atom_site_label_3
_geom_torsion_atom_site_label_4
_geom_torsion
_geom_torsion_site_symmetry_1
S1 C2 C3 S2 2.1(2) .
S3 C2 C3 S2 -177.42(12) .
S1 C2 C3 S4 -176.58(11) .
S3 C2 C3 S4 3.9(3) .
O3 C6 C7 F6 -44.4(2) .
C8 C6 C7 F6 -162.27(18) .
C9 C6 C7 F6 78.2(2) .
O3 C6 C7 F5 74.7(2) .
C8 C6 C7 F5 -43.2(2) .
C9 C6 C7 F5 -162.72(18) .
O3 C6 C7 F4 -164.79(19) .
C8 C6 C7 F4 77.3(2) .
C9 C6 C7 F4 -42.2(3) .
O3 C6 C8 F1 -43.0(3) .
C7 C6 C8 F1 77.4(2) .
C9 C6 C8 F1 -163.2(2) .
O3 C6 C8 F3 76.6(2) .
C7 C6 C8 F3 -162.92(18) .
C9 C6 C8 F3 -43.5(3) .
O3 C6 C8 F2 -163.89(18) .
C7 C6 C8 F2 -43.4(2) .
C9 C6 C8 F2 76.0(2) .
O3 C6 C9 F8 -40.9(3) .
C7 C6 C9 F8 -163.68(19) .
C8 C6 C9 F8 76.9(2) .
O3 C6 C9 F9 78.6(2) .
C7 C6 C9 F9 -44.3(3) .
C8 C6 C9 F9 -163.65(19) .
O3 C6 C9 F7 -161.03(19) .
C7 C6 C9 F7 76.1(2) .
C8 C6 C9 F7 -43.2(3) .
O2 C10 C11 F33 -38.6(3) .
C11' C10 C11 F33 59.1(8) .
C13 C10 C11 F33 -160.2(3) .
C12 C10 C11 F33 80.5(3) .
C12' C10 C11 F33 126.2(9) .
C13' C10 C11 F33 -142.7(6) .
O2 C10 C11 F31 -154.6(2) .
C11' C10 C11 F31 -57.0(8) .
C13 C10 C11 F31 83.7(3) .
C12 C10 C11 F31 -35.5(3) .
C12' C10 C11 F31 10.2(10) .
C13' C10 C11 F31 101.3(5) .
O2 C10 C11 F32 82.2(3) .
C11' C10 C11 F32 179.8(9) .
C13 C10 C11 F32 -39.5(3) .
C12 C10 C11 F32 -158.7(2) .
C12' C10 C11 F32 -113.0(9) .
C13' C10 C11 F32 -21.9(5) .
O2 C10 C12 F28 -42.9(3) .
C11' C10 C12 F28 -149.1(7) .
C13 C10 C12 F28 76.5(3) .
C11 C10 C12 F28 -164.5(2) .
C12' C10 C12 F28 54.5(6) .
C13' C10 C12 F28 115.4(8) .
O2 C10 C12 F29 -159.5(2) .
C11' C10 C12 F29 94.3(7) .
C13 C10 C12 F29 -40.1(3) .
C11 C10 C12 F29 78.9(3) .
C12' C10 C12 F29 -62.0(7) .
C13' C10 C12 F29 -1.2(9) .
O2 C10 C12 F30 77.9(3) .
C11' C10 C12 F30 -28.3(6) .
C13 C10 C12 F30 -162.6(2) .
C11 C10 C12 F30 -43.7(3) .
C12' C10 C12 F30 175.4(7) .
C13' C10 C12 F30 -123.8(8) .
O2 C10 C13 F35 -47.1(3) .
C11' C10 C13 F35 115.1(10) .
C11 C10 C13 F35 75.9(3) .
C12 C10 C13 F35 -165.4(2) .
C12' C10 C13 F35 -147.6(6) .
C13' C10 C13 F35 51.4(7) .
O2 C10 C13 F36 -163.6(2) .
C11' C10 C13 F36 -1.4(11) .
C11 C10 C13 F36 -40.6(3) .
C12 C10 C13 F36 78.1(3) .
C12' C10 C13 F36 95.9(6) .
C13' C10 C13 F36 -65.1(7) .
O2 C10 C13 F34 74.4(3) .
C11' C10 C13 F34 -123.4(10) .
C11 C10 C13 F34 -162.6(2) .
C12 C10 C13 F34 -43.9(3) .
C12' C10 C13 F34 -26.2(5) .
C13' C10 C13 F34 172.9(7) .
O2 C10 C13' F35 46.0(10) .
C11' C10 C13' F35 168.3(9) .
C13 C10 C13' F35 -51.8(7) .
C11 C10 C13' F35 152.9(10) .
C12 C10 C13' F35 -112.0(8) .
C12' C10 C13' F35 -69.8(10) .
O2 C10 C13' F36 146.9(5) .
C11' C10 C13' F36 -90.8(9) .
C13 C10 C13' F36 49.0(5) .
C11 C10 C13' F36 -106.2(7) .
C12 C10 C13' F36 -11.1(12) .
C12' C10 C13' F36 31.1(9) .
O2 C10 C13' F32 -88.6(6) .
C11' C10 C13' F32 33.6(9) .
C13 C10 C13' F32 173.5(10) .
C11 C10 C13' F32 18.2(4) .
C12 C10 C13' F32 113.4(7) .
C12' C10 C13' F32 155.6(6) .
O2 C10 C12' F34 -80.5(7) .
C11' C10 C12' F34 156.9(8) .
C13 C10 C12' F34 23.7(5) .
C11 C10 C12' F34 114.3(7) .
C12 C10 C12' F34 -179.2(10) .
C13' C10 C12' F34 37.1(9) .
O2 C10 C12' F28 53.3(8) .
C11' C10 C12' F28 -69.4(10) .
C13 C10 C12' F28 157.5(8) .
C11 C10 C12' F28 -111.9(7) .
C12 C10 C12' F28 -45.4(5) .
C13' C10 C12' F28 170.9(7) .
O2 C10 C12' F29 143.4(5) .
C11' C10 C12' F29 20.8(11) .
C13 C10 C12' F29 -112.4(7) .
C11 C10 C12' F29 -21.8(13) .
C12 C10 C12' F29 44.7(5) .
C13' C10 C12' F29 -99.0(8) .
O2 C10 C11' F33 49.4(11) .
C13 C10 C11' F33 -112.7(8) .
C11 C10 C11' F33 -50.7(8) .
C12 C10 C11' F33 151.2(11) .
C12' C10 C11' F33 170.0(8) .
C13' C10 C11' F33 -72.3(11) .
O2 C10 C11' F31 151.0(7) .
C13 C10 C11' F31 -11.1(16) .
C11 C10 C11' F31 50.9(8) .
C12 C10 C11' F31 -107.3(9) .
C12' C10 C11' F31 -88.4(11) .
C13' C10 C11' F31 29.3(12) .
O2 C10 C11' F30 -78.6(7) .
C13 C10 C11' F30 119.4(8) .
C11 C10 C11' F30 -178.6(12) .
C12 C10 C11' F30 23.2(5) .
C12' C10 C11' F30 42.0(10) .
C13' C10 C11' F30 159.8(7) .
F25 C14 C15 O1 -40.6(3) .
F27 C14 C15 O1 -162.7(2) .
F26 C14 C15 O1 77.8(2) .
F25 C14 C15 C16 -162.5(2) .
F27 C14 C15 C16 75.5(3) .
F26 C14 C15 C16 -44.1(3) .
F25 C14 C15 C17 78.6(3) .
F27 C14 C15 C17 -43.4(3) .
F26 C14 C15 C17 -163.0(2) .
O1 C15 C16 F22 76.8(2) .
C14 C15 C16 F22 -163.4(2) .
C17 C15 C16 F22 -44.4(3) .
O1 C15 C16 F23 -161.0(2) .
C14 C15 C16 F23 -41.1(3) .
C17 C15 C16 F23 77.8(3) .
O1 C15 C16 F24 -41.2(3) .
C14 C15 C16 F24 78.7(3) .
C17 C15 C16 F24 -162.3(2) .
O1 C15 C17 F19 -43.7(3) .
C14 C15 C17 F19 -162.1(2) .
C16 C15 C17 F19 78.6(2) .
O1 C15 C17 F21 -165.6(2) .
C14 C15 C17 F21 76.0(3) .
C16 C15 C17 F21 -43.2(3) .
O1 C15 C17 F20 75.2(2) .
C14 C15 C17 F20 -43.2(3) .
C16 C15 C17 F20 -162.5(2) .
O4 C18 C19 F10 38.9(3) .
C20 C18 C19 F10 -80.1(2) .
C21 C18 C19 F10 161.0(2) .
O4 C18 C19 F11 159.77(19) .
C20 C18 C19 F11 40.7(3) .
C21 C18 C19 F11 -78.2(2) .
O4 C18 C19 F12 -80.1(2) .
C20 C18 C19 F12 160.84(19) .
C21 C18 C19 F12 42.0(2) .
O4 C18 C20 F15 42.2(3) .
C21 C18 C20 F15 -77.0(2) .
C19 C18 C20 F15 164.3(2) .
O4 C18 C20 F13 -76.2(3) .
C21 C18 C20 F13 164.6(2) .
C19 C18 C20 F13 45.8(3) .
O4 C18 C20 F14 163.5(2) .
C21 C18 C20 F14 44.3(3) .
C19 C18 C20 F14 -74.4(3) .
O4 C18 C21 F18 44.6(3) .
C20 C18 C21 F18 162.1(2) .
C19 C18 C21 F18 -78.8(2) .
O4 C18 C21 F17 -74.1(2) .
C20 C18 C21 F17 43.5(3) .
C19 C18 C21 F17 162.53(19) .
O4 C18 C21 F16 165.25(18) .
C20 C18 C21 F16 -77.2(2) .
C19 C18 C21 F16 41.8(2) .
F29 C12 F28 C12' 66.7(6) .
F30 C12 F28 C12' -172.8(6) .
C10 C12 F28 C12' -53.5(6) .
F34 C12' F28 C12 167.2(13) .
C10 C12' F28 C12 50.1(5) .
F29 C12' F28 C12 -48.5(4) .
F28 C12 F29 C12' -62.2(7) .
F30 C12 F29 C12' 177.7(7) .
C10 C12 F29 C12' 57.1(7) .
F34 C12' F29 C12 -167.2(16) .
F28 C12' F29 C12 50.8(5) .
C10 C12' F29 C12 -51.7(5) .
F28 C12 F30 C11' 146.8(6) .
F29 C12 F30 C11' -96.3(6) .
C10 C12 F30 C11' 26.3(5) .
F33 C11' F30 C12 -143.0(11) .
F31 C11' F30 C12 94.2(11) .
C10 C11' F30 C12 -26.3(5) .
F33 C11 F31 C11' -64.4(8) .
F32 C11 F31 C11' 176.0(9) .
C10 C11 F31 C11' 54.2(8) .
F33 C11' F31 C11 53.3(7) .
C10 C11' F31 C11 -55.9(8) .
F30 C11' F31 C11 -172.3(15) .
F33 C11 F32 C13' 142.3(5) .
F31 C11 F32 C13' -100.9(5) .
C10 C11 F32 C13' 21.8(5) .
F35 C13' F32 C11 -140.0(11) .
F36 C13' F32 C11 85.9(10) .
C10 C13' F32 C11 -20.2(5) .
F31 C11 F33 C11' 63.7(8) .
F32 C11 F33 C11' -175.7(8) .
C10 C11 F33 C11' -55.6(7) .
F31 C11' F33 C11 -54.5(7) .
C10 C11' F33 C11 56.8(8) .
F30 C11' F33 C11 170.4(14) .
F35 C13 F34 C12' 147.5(5) .
F36 C13 F34 C12' -95.4(5) .
C10 C13 F34 C12' 26.9(5) .
F28 C12' F34 C13 -142.6(11) .
C10 C12' F34 C13 -25.5(5) .
F29 C12' F34 C13 88.5(12) .
F36 C13' F35 C13 -50.1(6) .
F32 C13' F35 C13 167.7(14) .
C10 C13' F35 C13 51.9(6) .
F36 C13 F35 C13' 63.8(7) .
F34 C13 F35 C13' -176.0(7) .
C10 C13 F35 C13' -56.0(7) .
F35 C13 F36 C13' -56.1(7) .
F34 C13 F36 C13' -176.4(8) .
C10 C13 F36 C13' 62.8(7) .
F35 C13' F36 C13 55.1(6) .
F32 C13' F36 C13 -159.4(14) .
C10 C13' F36 C13 -53.9(6) .
C14 C15 O1 Al1 -147.5(2) .
C16 C15 O1 Al1 -26.9(4) .
C17 C15 O1 Al1 93.7(3) .
O3 Al1 O1 C15 -160.1(3) .
O4 Al1 O1 C15 -36.3(3) .
O2 Al1 O1 C15 82.2(3) .
C11' C10 O2 Al1 -61.2(8) .
C13 C10 O2 Al1 106.0(3) .
C11 C10 O2 Al1 -15.3(4) .
C12 C10 O2 Al1 -134.7(3) .
C12' C10 O2 Al1 175.0(6) .
C13' C10 O2 Al1 60.1(6) .
O3 Al1 O2 C10 -40.5(3) .
O4 Al1 O2 C10 -163.6(3) .
O1 Al1 O2 C10 76.9(3) .
C7 C6 O3 Al1 48.1(4) .
C8 C6 O3 Al1 167.3(2) .
C9 C6 O3 Al1 -73.6(3) .
O4 Al1 O3 C6 -70.7(3) .
O2 Al1 O3 C6 171.5(3) .
O1 Al1 O3 C6 48.9(3) .
C20 C18 O4 Al1 147.8(2) .
C21 C18 O4 Al1 -93.7(3) .
C19 C18 O4 Al1 27.6(4) .
O3 Al1 O4 C18 -81.7(3) .
O2 Al1 O4 C18 36.3(3) .
O1 Al1 O4 C18 159.7(3) .
C5 C5 S1 C2 -179.7(2) 5_575
S2 C5 S1 C2 0.10(14) .
C3 C2 S1 C5 -1.30(18) .
S3 C2 S1 C5 178.18(15) .
C5 C5 S2 C3 -179.4(2) 5_575
S1 C5 S2 C3 0.82(14) .
C2 C3 S2 C5 -1.73(18) .
S4 C3 S2 C5 176.89(14) .
C3 C2 S3 C1 -164.0(2) .
S1 C2 S3 C1 16.5(2) .
C2 C3 S4 C4 -179.33(18) .
S2 C3 S4 C4 2.13(17) .
